data_4349574
loop_
_publ_author_name
'Zhu, Yuan-Yuan'
'Li, Hong-Qing'
'Ding, Zhong-Yu'
'L\"u, Xiao-Jin'
'Zhao, Liang'
'Meng, Yin-Shan'
'Liu, Tao'
'Gao, Song'

_publ_section_title
;
 Spin transitions in a series of [Fe(pybox)2]2+ complexes modulated by
 ligand structures, counter anions, and solvents
;
_journal_issue 12
_journal_name_full 'Inorganic Chemistry Frontiers'
_journal_page_first 1624
_journal_paper_doi 10.1039/C6QI00417B
_journal_volume 3
_journal_year 2016
_chemical_compound_source no
_chemical_formula_moiety 'C24 H20 B, 2(C5.5 H5.5 Fe0.25 N1.5 O)'
_chemical_formula_sum 'C35 H31 B Fe0.5 N3 O2'
_chemical_formula_weight 564.36
_chemical_name_common 8-1
_chemical_name_systematic 8-1
_space_group_crystal_system tetragonal
_space_group_IT_number 88
_space_group_name_Hall '-I 4ad'
_space_group_name_H-M_alt 'I 41/a :2'
_atom_sites_solution_hydrogens geom
_atom_sites_solution_primary iterative
_audit_creation_date 2016-03-10
_audit_creation_method
;
Olex2 1.2
(compiled 2016.02.19 svn.r3266 for OlexSys, GUI svn.r5155)
;
_audit_update_record
;
2016-03-16 deposited with the CCDC.
2016-10-28 downloaded from the CCDC.
;
_cell_angle_alpha 90
_cell_angle_beta 90
_cell_angle_gamma 90
_cell_formula_units_Z 16
_cell_length_a 17.4289(4)
_cell_length_b 17.4289(4)
_cell_length_c 37.4287(13)
_cell_measurement_reflns_used 10215
_cell_measurement_temperature 100.01(15)
_cell_measurement_theta_max 30.1470
_cell_measurement_theta_min 3.4490
_cell_volume 11369.6(5)
_computing_cell_refinement
;
CrysAlisPro, Agilent Technologies,
Version 1.171.36.32 (release 02-08-2013 CrysAlis171 .NET)
(compiled Aug  2 2013,16:46:58)
;
_computing_data_collection
;
CrysAlisPro, Agilent Technologies,
Version 1.171.36.32 (release 02-08-2013 CrysAlis171 .NET)
(compiled Aug  2 2013,16:46:58)
;
_computing_data_reduction
;
CrysAlisPro, Agilent Technologies,
Version 1.171.36.32 (release 02-08-2013 CrysAlis171 .NET)
(compiled Aug  2 2013,16:46:58)
;
_computing_molecular_graphics 'Olex2 (Dolomanov et al., 2009)'
_computing_publication_material 'Olex2 (Dolomanov et al., 2009)'
_computing_structure_refinement 'XL (Sheldrick, 2008)'
_computing_structure_solution
;
Superflip (Palatinus & Chapuis, 2007;Palatinus & van der Lee, 2008;
Palatinus et al., 2012)
;
_diffrn_ambient_temperature 100.01(15)
_diffrn_detector_area_resol_mean 10.3914
_diffrn_measured_fraction_theta_full 0.996
_diffrn_measured_fraction_theta_max 0.912
_diffrn_measurement_details
;
#__ type_ start__ end____ width___ exp.time_
  1 omega  -18.00   82.00   1.0000    8.0000
omega____ theta____ kappa____ phi______ frames
    -       13.6191    0.0000  -90.0000 100

#__ type_ start__ end____ width___ exp.time_
  2 omega  -74.00  -48.00   1.0000    8.0000
omega____ theta____ kappa____ phi______ frames
    -       13.6191    0.0000  -90.0000 26

#__ type_ start__ end____ width___ exp.time_
  3 omega -103.00  -78.00   1.0000    8.0000
omega____ theta____ kappa____ phi______ frames
    -      -14.7128  178.0000 -150.0000 25

#__ type_ start__ end____ width___ exp.time_
  4 omega  -20.00    5.00   1.0000    8.0000
omega____ theta____ kappa____ phi______ frames
    -      -14.7128  -99.0000  -30.0000 25

#__ type_ start__ end____ width___ exp.time_
  5 omega  -29.00   30.00   1.0000    8.0000
omega____ theta____ kappa____ phi______ frames
    -      -14.7128   57.0000  150.0000 59
;
_diffrn_measurement_device_type 'SuperNova, Dual, Cu at zero, Atlas'
_diffrn_measurement_method '\w scans'
_diffrn_orient_matrix_UB_11 0.0290843000
_diffrn_orient_matrix_UB_12 0.0080322000
_diffrn_orient_matrix_UB_13 0.0127181000
_diffrn_orient_matrix_UB_21 -0.0129656000
_diffrn_orient_matrix_UB_22 -0.0310329000
_diffrn_orient_matrix_UB_23 0.0106704000
_diffrn_orient_matrix_UB_31 0.0253550000
_diffrn_orient_matrix_UB_32 -0.0250709000
_diffrn_orient_matrix_UB_33 -0.0091290000
_diffrn_radiation_monochromator mirror
_diffrn_radiation_type MoK\a
_diffrn_radiation_wavelength 0.71073
_diffrn_reflns_av_R_equivalents 0.0407
_diffrn_reflns_av_unetI/netI 0.0402
_diffrn_reflns_Laue_measured_fraction_full 0.996
_diffrn_reflns_Laue_measured_fraction_max 0.912
_diffrn_reflns_limit_h_max 24
_diffrn_reflns_limit_h_min -22
_diffrn_reflns_limit_k_max 24
_diffrn_reflns_limit_k_min -22
_diffrn_reflns_limit_l_max 52
_diffrn_reflns_limit_l_min -48
_diffrn_reflns_number 35672
_diffrn_reflns_point_group_measured_fraction_full 0.996
_diffrn_reflns_point_group_measured_fraction_max 0.912
_diffrn_reflns_theta_full 25.242
_diffrn_reflns_theta_max 30.421
_diffrn_reflns_theta_min 2.962
_diffrn_source 'SuperNova (Mo) X-ray Source'
_exptl_absorpt_coefficient_mu 0.323
_exptl_absorpt_correction_T_max 1.00000
_exptl_absorpt_correction_T_min 0.91147
_exptl_absorpt_correction_type multi-scan
_exptl_absorpt_process_details
;
CrysAlisPro, Agilent Technologies,
Version 1.171.36.32 (release 02-08-2013 CrysAlis171 .NET)
(compiled Aug  2 2013,16:46:58)
Empirical absorption correction using spherical harmonics,
 implemented in SCALE3 ABSPACK scaling algorithm.
;
_exptl_crystal_colour 'dark red'
_exptl_crystal_density_diffrn 1.319
_exptl_crystal_density_method 'not measured'
_exptl_crystal_description block
_exptl_crystal_F_000 4736
_exptl_crystal_recrystallization_method 'Re-crystallisation from solvent'
_exptl_crystal_size_max 0.35
_exptl_crystal_size_mid 0.31
_exptl_crystal_size_min 0.26
_refine_diff_density_max 0.321
_refine_diff_density_min -0.497
_refine_diff_density_rms 0.057
_refine_ls_extinction_method none
_refine_ls_goodness_of_fit_ref 1.027
_refine_ls_hydrogen_treatment constr
_refine_ls_matrix_type full
_refine_ls_number_parameters 376
_refine_ls_number_reflns 7856
_refine_ls_number_restraints 0
_refine_ls_restrained_S_all 1.027
_refine_ls_R_factor_all 0.0708
_refine_ls_R_factor_gt 0.0437
_refine_ls_shift/su_max 0.001
_refine_ls_shift/su_mean 0.000
_refine_ls_structure_factor_coef Fsqd
_refine_ls_weighting_details 'w=1/[\s^2^(Fo^2^)+(0.0396P)^2^+15.2968P] where P=(Fo^2^+2Fc^2^)/3'
_refine_ls_weighting_scheme calc
_refine_ls_wR_factor_gt 0.0961
_refine_ls_wR_factor_ref 0.1124
_reflns_Friedel_coverage 0.000
_reflns_number_gt 5696
_reflns_number_total 7856
_reflns_threshold_expression 'I > 2\s(I)'
_cod_data_source_file c6qi00417b2.cif
_cod_data_source_block 8-1
_cod_original_cell_volume 11369.6(6)
_cod_original_sg_symbol_H-M 'I 41/a'
_cod_original_formula_sum 'C35 H31 B Fe0.50 N3 O2'
_cod_database_code 4349574
_chemical_oxdiff_formula 'c42 h48 fe1 n6 o2 cl2 '
_shelx_space_group_comment
;
The symmetry employed for this shelxl refinement is uniquely defined
by the following loop, which should always be used as a source of
symmetry information in preference to the above space-group names.
They are only intended as comments.
;
_reflns_odcompleteness_completeness 99.82
_reflns_odcompleteness_iscentric 1
_reflns_odcompleteness_theta 27.42
_olex2_refinement_description
;
1. Fixed Uiso
 At 1.2 times of:
  All C(H) groups, All C(H,H) groups
2.a Secondary CH2 refined with riding coordinates:
 C1(H1A,H1B), C2(H2A,H2B), C7(H7A,H7B), C8(H8A,H8B)
2.b Aromatic/amide H refined with riding coordinates:
 C14(H14), C15(H15), C16(H16), C17(H17), C18(H18), C20(H20), C21(H21),
 C22(H22), C23(H23), C24(H24), C26(H26), C27(H27), C28(H28), C29(H29), C30(H30),
  C32(H32), C33(H33), C34(H34), C35(H35), C36(H36), C5(H5), C6(H6), C11(H11),
 C12(H12)
;
_shelx_shelxl_version_number 2014/7
_olex2_submission_special_instructions 'No special instructions were received'
_solvent_exptl_crystal_recrystallization_method acetonitrile/ether

loop_
_space_group_symop_operation_xyz
'x, y, z'
'-y+3/4, x+1/4, z+1/4'
'-x+1/2, -y, z+1/2'
'y+3/4, -x+3/4, z+3/4'
'x+1/2, y+1/2, z+1/2'
'-y+5/4, x+3/4, z+3/4'
'-x+1, -y+1/2, z+1'
'y+5/4, -x+5/4, z+5/4'
'-x, -y, -z'
'y-3/4, -x-1/4, -z-1/4'
'x-1/2, y, -z-1/2'
'-y-3/4, x-3/4, -z-3/4'
'-x+1/2, -y+1/2, -z+1/2'
'y-1/4, -x+1/4, -z+1/4'
'x, y+1/2, -z'
'-y-1/4, x-1/4, -z-1/4'

loop_
_atom_site_label
_atom_site_type_symbol
_atom_site_fract_x
_atom_site_fract_y
_atom_site_fract_z
_atom_site_U_iso_or_equiv
_atom_site_adp_type
_atom_site_occupancy
_atom_site_site_symmetry_order
_atom_site_calc_flag
_atom_site_refinement_flags_posn
_atom_site_refinement_flags_adp
_atom_site_refinement_flags_occupancy
C13 C 0.31044(9) 0.53415(9) 0.51015(4) 0.0174(3) Uani 1 1 d . . .
C14 C 0.38276(10) 0.55668(10) 0.52283(4) 0.0226(3) Uani 1 1 d . . .
H14 H 0.4001 0.6058 0.5175 0.027 Uiso 1 1 calc R . .
C15 C 0.42955(10) 0.50884(11) 0.54296(5) 0.0265(4) Uani 1 1 d . . .
H15 H 0.4776 0.5257 0.5503 0.032 Uiso 1 1 calc R . .
C16 C 0.40453(11) 0.43602(11) 0.55206(5) 0.0283(4) Uani 1 1 d . . .
H16 H 0.4351 0.4039 0.5659 0.034 Uiso 1 1 calc R . .
C17 C 0.33338(11) 0.41180(10) 0.54029(5) 0.0269(4) Uani 1 1 d . . .
H17 H 0.3159 0.3631 0.5463 0.032 Uiso 1 1 calc R . .
C18 C 0.28782(10) 0.45976(10) 0.51956(5) 0.0228(3) Uani 1 1 d . . .
H18 H 0.2406 0.4418 0.5116 0.027 Uiso 1 1 calc R . .
C19 C 0.22658(9) 0.65325(9) 0.52176(4) 0.0191(3) Uani 1 1 d . . .
C20 C 0.25136(10) 0.72928(9) 0.52571(5) 0.0225(3) Uani 1 1 d . . .
H20 H 0.2832 0.7502 0.5083 0.027 Uiso 1 1 calc R . .
C21 C 0.23009(11) 0.77482(10) 0.55474(5) 0.0292(4) Uani 1 1 d . . .
H21 H 0.2477 0.8250 0.5564 0.035 Uiso 1 1 calc R . .
C22 C 0.18271(11) 0.74529(11) 0.58110(5) 0.0304(4) Uani 1 1 d . . .
H22 H 0.1680 0.7754 0.6004 0.037 Uiso 1 1 calc R . .
C23 C 0.15742(11) 0.66983(11) 0.57821(5) 0.0273(4) Uani 1 1 d . . .
H23 H 0.1254 0.6493 0.5956 0.033 Uiso 1 1 calc R . .
C24 C 0.17985(10) 0.62538(10) 0.54944(4) 0.0229(3) Uani 1 1 d . . .
H24 H 0.1632 0.5747 0.5484 0.027 Uiso 1 1 calc R . .
C25 C 0.29723(9) 0.64277(9) 0.45755(4) 0.0179(3) Uani 1 1 d . . .
C26 C 0.25864(10) 0.70318(9) 0.44041(4) 0.0207(3) Uani 1 1 d . . .
H26 H 0.2097 0.7160 0.4482 0.025 Uiso 1 1 calc R . .
C27 C 0.29007(10) 0.74467(9) 0.41233(4) 0.0233(3) Uani 1 1 d . . .
H27 H 0.2616 0.7831 0.4013 0.028 Uiso 1 1 calc R . .
C28 C 0.36388(10) 0.72883(10) 0.40072(4) 0.0243(4) Uani 1 1 d . . .
H28 H 0.3860 0.7573 0.3824 0.029 Uiso 1 1 calc R . .
C29 C 0.40401(10) 0.66990(10) 0.41693(4) 0.0251(4) Uani 1 1 d . . .
H29 H 0.4536 0.6586 0.4094 0.030 Uiso 1 1 calc R . .
C30 C 0.37080(10) 0.62713(10) 0.44445(4) 0.0220(3) Uani 1 1 d . . .
H30 H 0.3985 0.5869 0.4544 0.026 Uiso 1 1 calc R . .
C31 C 0.18004(9) 0.55104(9) 0.47143(4) 0.0189(3) Uani 1 1 d . . .
C32 C 0.19239(10) 0.48985(10) 0.44778(5) 0.0238(4) Uani 1 1 d . . .
H32 H 0.2427 0.4760 0.4425 0.029 Uiso 1 1 calc R . .
C33 C 0.13334(11) 0.44907(10) 0.43184(5) 0.0302(4) Uani 1 1 d . . .
H33 H 0.1445 0.4093 0.4161 0.036 Uiso 1 1 calc R . .
C34 C 0.05726(11) 0.46766(10) 0.43934(5) 0.0294(4) Uani 1 1 d . . .
H34 H 0.0173 0.4397 0.4293 0.035 Uiso 1 1 calc R . .
C35 C 0.04249(10) 0.52834(11) 0.46190(5) 0.0266(4) Uani 1 1 d . . .
H35 H -0.0080 0.5421 0.4669 0.032 Uiso 1 1 calc R . .
C36 C 0.10269(10) 0.56925(10) 0.47737(5) 0.0224(3) Uani 1 1 d . . .
H36 H 0.0911 0.6104 0.4923 0.027 Uiso 1 1 calc R . .
B1 B 0.25389(10) 0.59546(10) 0.48961(5) 0.0183(3) Uani 1 1 d . . .
Fe1 Fe 0.5000 0.7500 0.6250 0.01620(10) Uani 1 4 d S T P
O1 O 0.61862(7) 0.58470(7) 0.57419(3) 0.0287(3) Uani 1 1 d . . .
N1 N 0.56469(8) 0.66007(8) 0.61607(4) 0.0206(3) Uani 1 1 d . . .
N2 N 0.5000 0.7500 0.57445(5) 0.0183(4) Uani 1 2 d S T P
C1 C 0.60600(11) 0.60176(10) 0.63713(5) 0.0261(4) Uani 1 1 d . . .
H1A H 0.5715 0.5748 0.6531 0.031 Uiso 1 1 calc R . .
H1B H 0.6471 0.6247 0.6510 0.031 Uiso 1 1 calc R . .
C2 C 0.63756(16) 0.54833(14) 0.60851(6) 0.0487(6) Uani 1 1 d . . .
H2A H 0.6927 0.5426 0.6110 0.058 Uiso 1 1 calc R . .
H2B H 0.6139 0.4981 0.6102 0.058 Uiso 1 1 calc R . .
C3 C 0.57595(9) 0.64540(10) 0.58277(4) 0.0217(3) Uani 1 1 d . . .
C4 C 0.53999(9) 0.69608(10) 0.55659(4) 0.0217(3) Uani 1 1 d . . .
C5 C 0.54131(11) 0.69423(11) 0.51954(5) 0.0275(4) Uani 1 1 d . . .
H5 H 0.5690 0.6568 0.5074 0.033 Uiso 1 1 calc R . .
C6 C 0.5000 0.7500 0.50112(7) 0.0306(6) Uani 1 2 d S T P
H6 H 0.5000 0.7500 0.4763 0.037 Uiso 1 2 calc RS T P
Fe2 Fe 0.0000 0.2500 0.6250 0.01460(10) Uani 1 4 d S T P
O2 O 0.14317(7) 0.39365(7) 0.57162(3) 0.0268(3) Uani 1 1 d . . .
N3 N 0.07954(8) 0.32863(8) 0.61457(4) 0.0182(3) Uani 1 1 d . . .
N4 N 0.0000 0.2500 0.57335(5) 0.0167(4) Uani 1 2 d S T P
C7 C 0.13322(10) 0.37782(10) 0.63454(5) 0.0248(4) Uani 1 1 d . . .
H7A H 0.1726 0.3475 0.6462 0.030 Uiso 1 1 calc R . .
H7B H 0.1065 0.4081 0.6524 0.030 Uiso 1 1 calc R . .
C8 C 0.16771(11) 0.42914(11) 0.60549(5) 0.0299(4) Uani 1 1 d . . .
H8A H 0.1483 0.4811 0.6074 0.036 Uiso 1 1 calc R . .
H8B H 0.2232 0.4303 0.6072 0.036 Uiso 1 1 calc R . .
C9 C 0.09158(9) 0.34088(9) 0.58113(4) 0.0197(3) Uani 1 1 d . . .
C10 C 0.04817(9) 0.29624(10) 0.55521(4) 0.0201(3) Uani 1 1 d . . .
C11 C 0.05061(10) 0.29718(11) 0.51824(5) 0.0251(4) Uani 1 1 d . . .
H11 H 0.0851 0.3285 0.5061 0.030 Uiso 1 1 calc R . .
C12 C 0.0000 0.2500 0.49964(6) 0.0268(5) Uani 1 2 d S T P
H12 H 0.0000 0.2500 0.4748 0.032 Uiso 1 2 calc RS T P

loop_
_atom_site_aniso_label
_atom_site_aniso_U_11
_atom_site_aniso_U_22
_atom_site_aniso_U_33
_atom_site_aniso_U_23
_atom_site_aniso_U_13
_atom_site_aniso_U_12
C13 0.0191(7) 0.0177(7) 0.0155(7) -0.0007(6) 0.0010(6) 0.0021(6)
C14 0.0239(8) 0.0210(8) 0.0230(8) -0.0007(6) -0.0029(7) -0.0002(7)
C15 0.0235(9) 0.0302(9) 0.0258(9) -0.0032(7) -0.0080(7) 0.0037(7)
C16 0.0348(10) 0.0274(9) 0.0226(9) 0.0000(7) -0.0040(7) 0.0126(8)
C17 0.0346(10) 0.0183(8) 0.0278(9) 0.0058(7) 0.0008(7) 0.0035(7)
C18 0.0226(8) 0.0207(8) 0.0251(9) 0.0022(6) 0.0006(7) 0.0002(7)
C19 0.0180(7) 0.0185(8) 0.0209(8) 0.0016(6) -0.0023(6) 0.0020(6)
C20 0.0238(8) 0.0189(8) 0.0248(8) -0.0002(6) 0.0028(7) 0.0004(7)
C21 0.0364(10) 0.0189(8) 0.0323(10) -0.0043(7) 0.0052(8) 0.0002(8)
C22 0.0384(11) 0.0255(9) 0.0274(9) -0.0059(7) 0.0081(8) 0.0064(8)
C23 0.0280(9) 0.0298(9) 0.0242(9) 0.0016(7) 0.0067(7) 0.0000(7)
C24 0.0239(8) 0.0213(8) 0.0235(8) 0.0005(6) -0.0003(7) -0.0011(7)
C25 0.0208(8) 0.0150(7) 0.0177(7) -0.0027(6) -0.0031(6) -0.0008(6)
C26 0.0211(8) 0.0185(8) 0.0225(8) -0.0003(6) -0.0009(6) 0.0019(6)
C27 0.0310(9) 0.0166(8) 0.0224(8) 0.0015(6) -0.0033(7) 0.0013(7)
C28 0.0315(9) 0.0240(8) 0.0175(8) 0.0005(6) 0.0006(7) -0.0060(7)
C29 0.0220(8) 0.0325(9) 0.0209(8) -0.0010(7) 0.0029(7) 0.0010(7)
C30 0.0230(8) 0.0229(8) 0.0201(8) 0.0004(6) -0.0004(6) 0.0032(7)
C31 0.0208(8) 0.0157(7) 0.0203(8) 0.0033(6) -0.0025(6) 0.0000(6)
C32 0.0234(8) 0.0202(8) 0.0279(9) -0.0016(7) -0.0039(7) 0.0045(7)
C33 0.0363(10) 0.0203(8) 0.0341(10) -0.0038(7) -0.0128(8) 0.0017(8)
C34 0.0294(9) 0.0242(9) 0.0347(10) 0.0070(7) -0.0134(8) -0.0090(7)
C35 0.0201(8) 0.0331(10) 0.0267(9) 0.0080(7) -0.0024(7) -0.0020(7)
C36 0.0221(8) 0.0227(8) 0.0223(8) 0.0019(6) -0.0017(6) -0.0001(7)
B1 0.0187(8) 0.0159(8) 0.0203(9) 0.0005(7) -0.0003(7) 0.0000(7)
Fe1 0.01837(14) 0.01837(14) 0.0119(2) 0.000 0.000 0.000
O1 0.0322(7) 0.0273(7) 0.0266(6) -0.0055(5) 0.0068(5) 0.0036(5)
N1 0.0215(7) 0.0214(7) 0.0188(7) -0.0013(5) 0.0004(5) -0.0004(6)
N2 0.0177(9) 0.0227(10) 0.0144(9) 0.000 0.000 -0.0065(8)
C1 0.0304(9) 0.0239(9) 0.0240(8) -0.0002(7) -0.0020(7) 0.0063(7)
C2 0.0737(17) 0.0409(12) 0.0314(11) 0.0045(9) 0.0142(11) 0.0274(12)
C3 0.0198(8) 0.0232(8) 0.0222(8) -0.0057(6) 0.0041(6) -0.0031(6)
C4 0.0211(8) 0.0267(9) 0.0174(8) -0.0033(6) 0.0032(6) -0.0083(7)
C5 0.0310(9) 0.0329(10) 0.0186(8) -0.0071(7) 0.0050(7) -0.0122(8)
C6 0.0389(15) 0.0393(15) 0.0134(11) 0.000 0.000 -0.0173(12)
Fe2 0.01544(14) 0.01544(14) 0.0129(2) 0.000 0.000 0.000
O2 0.0237(6) 0.0274(7) 0.0293(7) 0.0055(5) 0.0013(5) -0.0052(5)
N3 0.0166(6) 0.0174(6) 0.0205(7) -0.0010(5) -0.0018(5) 0.0008(5)
N4 0.0149(9) 0.0189(9) 0.0161(9) 0.000 0.000 0.0022(7)
C7 0.0235(8) 0.0227(8) 0.0282(9) -0.0043(7) -0.0034(7) -0.0037(7)
C8 0.0279(9) 0.0242(9) 0.0377(11) -0.0011(8) -0.0017(8) -0.0054(7)
C9 0.0159(7) 0.0200(8) 0.0233(8) 0.0023(6) 0.0007(6) 0.0011(6)
C10 0.0166(7) 0.0238(8) 0.0198(8) 0.0031(6) 0.0013(6) 0.0037(6)
C11 0.0223(8) 0.0321(9) 0.0207(8) 0.0046(7) 0.0024(7) 0.0024(7)
C12 0.0295(13) 0.0361(14) 0.0148(11) 0.000 0.000 0.0064(11)

loop_
_atom_type_symbol
_atom_type_description
_atom_type_scat_dispersion_real
_atom_type_scat_dispersion_imag
_atom_type_scat_source
C C 0.0033 0.0016 'International Tables Vol C Tables 4.2.6.8 and 6.1.1.4'
H H 0.0000 0.0000 'International Tables Vol C Tables 4.2.6.8 and 6.1.1.4'
Fe Fe 0.3463 0.8444 'International Tables Vol C Tables 4.2.6.8 and 6.1.1.4'
N N 0.0061 0.0033 'International Tables Vol C Tables 4.2.6.8 and 6.1.1.4'
O O 0.0106 0.0060 'International Tables Vol C Tables 4.2.6.8 and 6.1.1.4'
B B 0.0013 0.0007 'International Tables Vol C Tables 4.2.6.8 and 6.1.1.4'

loop_
_geom_angle_atom_site_label_1
_geom_angle_atom_site_label_2
_geom_angle_atom_site_label_3
_geom_angle
_geom_angle_site_symmetry_1
_geom_angle_site_symmetry_3
C14 C13 B1 120.99(14) . .
C18 C13 C14 115.28(15) . .
C18 C13 B1 123.40(14) . .
C15 C14 C13 122.90(16) . .
C16 C15 C14 119.94(17) . .
C17 C16 C15 118.95(16) . .
C16 C17 C18 120.47(17) . .
C17 C18 C13 122.44(16) . .
C20 C19 C24 115.32(15) . .
C20 C19 B1 124.67(14) . .
C24 C19 B1 119.81(14) . .
C21 C20 C19 122.55(16) . .
C22 C21 C20 120.08(17) . .
C21 C22 C23 118.99(16) . .
C24 C23 C22 120.03(17) . .
C23 C24 C19 123.00(16) . .
C26 C25 B1 119.37(14) . .
C30 C25 C26 115.13(15) . .
C30 C25 B1 125.47(14) . .
C27 C26 C25 123.18(16) . .
C28 C27 C26 120.00(16) . .
C29 C28 C27 118.68(16) . .
C28 C29 C30 120.68(16) . .
C29 C30 C25 122.27(16) . .
C32 C31 C36 114.81(15) . .
C32 C31 B1 119.84(14) . .
C36 C31 B1 125.35(14) . .
C33 C32 C31 123.20(17) . .
C32 C33 C34 120.06(17) . .
C35 C34 C33 118.66(16) . .
C34 C35 C36 120.43(17) . .
C35 C36 C31 122.79(16) . .
C13 B1 C31 110.84(13) . .
C19 B1 C13 103.31(13) . .
C19 B1 C25 111.20(13) . .
C19 B1 C31 111.39(13) . .
C25 B1 C13 113.11(13) . .
C25 B1 C31 107.07(13) . .
N1 Fe1 N1 91.667(14) 12_767 7_564
N1 Fe1 N1 91.667(14) 14_566 .
N1 Fe1 N1 91.667(14) 14_566 7_564
N1 Fe1 N1 160.35(8) 7_564 .
N1 Fe1 N1 160.36(8) 12_767 14_566
N1 Fe1 N1 91.668(14) 12_767 .
N2 Fe1 N1 80.18(4) . 7_564
N2 Fe1 N1 99.82(4) 14_566 .
N2 Fe1 N1 80.18(4) 14_566 14_566
N2 Fe1 N1 99.82(4) 14_566 7_564
N2 Fe1 N1 99.82(4) . 14_566
N2 Fe1 N1 99.82(4) . 12_767
N2 Fe1 N1 80.18(4) 14_566 12_767
N2 Fe1 N1 80.18(4) . .
N2 Fe1 N2 180.0 . 14_566
C3 O1 C2 104.89(13) . .
C1 N1 Fe1 137.84(11) . .
C3 N1 Fe1 114.32(12) . .
C3 N1 C1 107.83(14) . .
C4 N2 Fe1 119.75(10) 7_564 .
C4 N2 Fe1 119.75(10) . .
C4 N2 C4 120.5(2) . 7_564
N1 C1 C2 102.83(15) . .
O1 C2 C1 105.67(16) . .
O1 C3 C4 123.91(15) . .
N1 C3 O1 118.44(16) . .
N1 C3 C4 117.64(15) . .
N2 C4 C3 108.11(14) . .
N2 C4 C5 121.39(17) . .
C5 C4 C3 130.50(16) . .
C4 C5 C6 118.03(18) . .
C5 C6 C5 120.7(2) . 7_564
N3 Fe2 N3 92.208(15) . 12_667
N3 Fe2 N3 157.35(8) 14_556 12_667
N3 Fe2 N3 92.209(15) 7_454 14_556
N3 Fe2 N3 157.35(8) . 7_454
N3 Fe2 N3 92.209(15) 7_454 12_667
N3 Fe2 N3 92.211(15) . 14_556
N4 Fe2 N3 78.68(4) . .
N4 Fe2 N3 101.32(4) . 14_556
N4 Fe2 N3 78.68(4) 14_556 12_667
N4 Fe2 N3 78.68(4) . 7_454
N4 Fe2 N3 78.68(4) 14_556 14_556
N4 Fe2 N3 101.32(4) . 12_667
N4 Fe2 N3 101.32(4) 14_556 7_454
N4 Fe2 N3 101.32(4) 14_556 .
N4 Fe2 N4 180.0 . 14_556
C9 O2 C8 104.80(13) . .
C7 N3 Fe2 138.12(11) . .
C9 N3 Fe2 114.78(11) . .
C9 N3 C7 107.06(14) . .
C10 N4 Fe2 120.26(10) . .
C10 N4 Fe2 120.27(10) 7_454 .
C10 N4 C10 119.5(2) . 7_454
N3 C7 C8 103.24(14) . .
O2 C8 C7 104.58(13) . .
O2 C9 C10 122.74(15) . .
N3 C9 O2 118.92(15) . .
N3 C9 C10 118.34(15) . .
N4 C10 C9 107.92(14) . .
N4 C10 C11 122.00(16) . .
C11 C10 C9 130.08(16) . .
C10 C11 C12 118.24(17) . .
C11 C12 C11 120.0(2) . 7_454

loop_
_geom_bond_atom_site_label_1
_geom_bond_atom_site_label_2
_geom_bond_distance
_geom_bond_site_symmetry_2
C13 C14 1.403(2) .
C13 C18 1.400(2) .
C13 B1 1.645(2) .
C14 C15 1.388(2) .
C15 C16 1.385(3) .
C16 C17 1.382(3) .
C17 C18 1.390(2) .
C19 C20 1.402(2) .
C19 C24 1.405(2) .
C19 B1 1.640(2) .
C20 C21 1.396(2) .
C21 C22 1.386(3) .
C22 C23 1.391(3) .
C23 C24 1.383(2) .
C25 C26 1.404(2) .
C25 C30 1.400(2) .
C25 B1 1.640(2) .
C26 C27 1.388(2) .
C27 C28 1.386(2) .
C28 C29 1.383(2) .
C29 C30 1.397(2) .
C31 C32 1.403(2) .
C31 C36 1.403(2) .
C31 B1 1.649(2) .
C32 C33 1.386(2) .
C33 C34 1.394(3) .
C34 C35 1.378(3) .
C35 C36 1.394(2) .
Fe1 N1 1.9594(14) 7_564
Fe1 N1 1.9594(14) .
Fe1 N1 1.9594(14) 14_566
Fe1 N1 1.9594(14) 12_767
Fe1 N2 1.8922(18) 14_566
Fe1 N2 1.8921(18) .
O1 C2 1.470(2) .
O1 C3 1.332(2) .
N1 C1 1.474(2) .
N1 C3 1.287(2) .
N2 C4 1.3475(19) .
N2 C4 1.3476(19) 7_564
C1 C2 1.522(3) .
C3 C4 1.461(2) .
C4 C5 1.387(2) .
C5 C6 1.392(2) .
C6 C5 1.392(2) 7_564
Fe2 N3 1.9881(13) 7_454
Fe2 N3 1.9881(13) 14_556
Fe2 N3 1.9881(14) .
Fe2 N3 1.9881(13) 12_667
Fe2 N4 1.9332(18) .
Fe2 N4 1.9333(18) 14_556
O2 C8 1.474(2) .
O2 C9 1.334(2) .
N3 C7 1.473(2) .
N3 C9 1.287(2) .
N4 C10 1.3475(19) .
N4 C10 1.3476(19) 7_454
C7 C8 1.531(3) .
C9 C10 1.456(2) .
C10 C11 1.384(2) .
C11 C12 1.392(2) .
C12 C11 1.392(2) 7_454
